data_7033440
loop_
_publ_author_name
'Mede, Ralf'
'Lorett-Vel\'asquez, Vaneza Paola'
'Klein, Moritz'
'G\"orls, Helmar'
'Schmitt, Michael'
'Gessner, Guido'
'Heinemann, Stefan H.'
'Popp, J\"urgen'
'Westerhausen, Matthias'

_publ_section_title
;
 Carbon monoxide release properties and molecular structures of
 phenylthiolatomanganese(i) carbonyl complexes of the type
 [(OC)4Mn(\m-S-aryl)]2.
;
_journal_issue 7
_journal_name_full 'Dalton transactions (Cambridge, England : 2003)'
_journal_page_first 3020
_journal_page_last 3033
_journal_paper_doi 10.1039/c4dt03567d
_journal_volume 44
_journal_year 2015
_chemical_formula_moiety 'C34 H26 Mn2 O6 S4'
_chemical_formula_sum 'C34 H26 Mn2 O6 S4'
_chemical_formula_weight 768.67
_space_group_IT_number 15
_symmetry_cell_setting monoclinic
_symmetry_space_group_name_Hall '-C 2yc'
_symmetry_space_group_name_H-M 'C 1 2/c 1'
_atom_sites_solution_hydrogens geom
_atom_sites_solution_primary direct
_atom_sites_solution_secondary difmap
_audit_creation_method SHELXL-97
_audit_update_record
;
2014-09-29 deposited with the CCDC.
2014-12-17 downloaded from the CCDC.
;
_cell_angle_alpha 90
_cell_angle_beta 110.910(4)
_cell_angle_gamma 90
_cell_formula_units_Z 4
_cell_length_a 23.9640(15)
_cell_length_b 12.8427(8)
_cell_length_c 13.5112(9)
_cell_measurement_temperature 133(2)
_cell_volume 3884.4(4)
_computing_cell_refinement DENZO
_computing_data_collection COLLECT
_computing_data_reduction DENZO
_computing_molecular_graphics SHELXTL/PC
_computing_publication_material SHELXL-97
_computing_structure_refinement 'SHELXL-97 (Sheldrick, 2008)'
_computing_structure_solution 'SHELXS-97 (Sheldrick, 2008)'
_diffrn_ambient_temperature 133(2)
_diffrn_measured_fraction_theta_full 0.983
_diffrn_measured_fraction_theta_max 0.983
_diffrn_measurement_device_type KappaCCD
_diffrn_measurement_method 'phi- + omega-scan'
_diffrn_radiation_monochromator graphite
_diffrn_radiation_source 'fine-focus sealed tube'
_diffrn_radiation_type MoK\a
_diffrn_radiation_wavelength 0.71073
_diffrn_reflns_av_R_equivalents 0.0542
_diffrn_reflns_av_sigmaI/netI 0.0573
_diffrn_reflns_limit_h_max 31
_diffrn_reflns_limit_h_min -30
_diffrn_reflns_limit_k_max 15
_diffrn_reflns_limit_k_min -16
_diffrn_reflns_limit_l_max 17
_diffrn_reflns_limit_l_min -17
_diffrn_reflns_number 11081
_diffrn_reflns_theta_full 27.44
_diffrn_reflns_theta_max 27.44
_diffrn_reflns_theta_min 2.64
_exptl_absorpt_coefficient_mu 0.903
_exptl_absorpt_correction_T_max 0.8245
_exptl_absorpt_correction_T_min 0.7854
_exptl_absorpt_correction_type multi-scan
_exptl_absorpt_process_details 'SADABS, Bruker-AXS, 2002'
_exptl_crystal_colour yellow
_exptl_crystal_density_diffrn 1.314
_exptl_crystal_density_method 'not measured'
_exptl_crystal_description plate
_exptl_crystal_F_000 1568
_exptl_crystal_size_max 0.036
_exptl_crystal_size_mid 0.035
_exptl_crystal_size_min 0.032
_refine_diff_density_max 0.472
_refine_diff_density_min -0.345
_refine_diff_density_rms 0.095
_refine_ls_extinction_method none
_refine_ls_goodness_of_fit_ref 1.127
_refine_ls_hydrogen_treatment constr
_refine_ls_matrix_type full
_refine_ls_number_parameters 210
_refine_ls_number_reflns 4369
_refine_ls_number_restraints 0
_refine_ls_restrained_S_all 1.127
_refine_ls_R_factor_all 0.0918
_refine_ls_R_factor_gt 0.0618
_refine_ls_shift/su_max 0.006
_refine_ls_shift/su_mean 0.002
_refine_ls_structure_factor_coef Fsqd
_refine_ls_weighting_details 'calc w=1/[\s^2^(Fo^2^)+(0.0503P)^2^+14.6152P] where P=(Fo^2^+2Fc^2^)/3'
_refine_ls_weighting_scheme calc
_refine_ls_wR_factor_gt 0.1363
_refine_ls_wR_factor_ref 0.1477
_reflns_number_gt 3296
_reflns_number_total 4369
_reflns_threshold_expression >2sigma(I)
_cod_data_source_file c4dt03567d2.cif
_cod_data_source_block FO4441
_cod_depositor_comments 'Adding full bibliography for 7033427--7033440.cif.'
_cod_original_sg_symbol_H-M 'C 2/c'
_cod_database_code 7033440
_publcif_datablock.id {88f507e3-8c21-4585-b2cf-f7af1f36221d}

_platon_squeeze_void_probe_radius 1.20

loop_
_symmetry_equiv_pos_as_xyz
'x, y, z'
'-x, y, -z+1/2'
'x+1/2, y+1/2, z'
'-x+1/2, y+1/2, -z+1/2'
'-x, -y, -z'
'x, -y, z-1/2'
'-x+1/2, -y+1/2, -z'
'x+1/2, -y+1/2, z-1/2'

loop_
_atom_site_label
_atom_site_type_symbol
_atom_site_fract_x
_atom_site_fract_y
_atom_site_fract_z
_atom_site_U_iso_or_equiv
_atom_site_adp_type
_atom_site_occupancy
_atom_site_symmetry_multiplicity
_atom_site_calc_flag
_atom_site_refinement_flags
Mn1 Mn 0.32192(3) 0.29837(5) 0.01798(4) 0.02906(18) Uani 1 1 d .
S1 S 0.28141(5) 0.14540(8) 0.06237(7) 0.0305(2) Uani 1 1 d .
S2 S 0.31229(4) 0.36213(8) 0.17223(7) 0.0300(2) Uani 1 1 d .
O1 O 0.36234(15) 0.5032(2) -0.0289(2) 0.0431(8) Uani 1 1 d .
O2 O 0.32594(15) 0.2004(3) -0.1775(2) 0.0478(8) Uani 1 1 d .
O3 O 0.44726(15) 0.2338(3) 0.1241(3) 0.0530(9) Uani 1 1 d .
C1 C 0.30076(18) 0.1551(3) 0.2022(3) 0.0311(9) Uani 1 1 d .
C2 C 0.29639(19) 0.0688(3) 0.2609(3) 0.0378(10) Uani 1 1 d .
H2A H 0.2848 0.0035 0.2268 0.045 Uiso 1 1 calc R
C3 C 0.3089(2) 0.0775(4) 0.3695(3) 0.0448(11) Uani 1 1 d .
H3A H 0.3071 0.0173 0.4090 0.054 Uiso 1 1 calc R
C4 C 0.3239(2) 0.1723(4) 0.4206(3) 0.0459(11) Uani 1 1 d .
C5 C 0.3276(2) 0.2601(4) 0.3617(3) 0.0413(11) Uani 1 1 d .
H5A H 0.3374 0.3260 0.3954 0.050 Uiso 1 1 calc R
C6 C 0.31682(18) 0.2505(3) 0.2534(3) 0.0331(9) Uani 1 1 d .
C7 C 0.3358(3) 0.1819(5) 0.5384(4) 0.0649(17) Uani 1 1 d .
H7A H 0.3344 0.1127 0.5680 0.097 Uiso 1 1 calc R
H7B H 0.3053 0.2265 0.5492 0.097 Uiso 1 1 calc R
H7C H 0.3754 0.2126 0.5739 0.097 Uiso 1 1 calc R
C8 C 0.37386(17) 0.4432(3) 0.2443(3) 0.0286(8) Uani 1 1 d .
C9 C 0.36311(18) 0.5496(3) 0.2306(3) 0.0295(8) Uani 1 1 d .
H9A H 0.3249 0.5747 0.1872 0.035 Uiso 1 1 calc R
C10 C 0.40915(18) 0.6186(3) 0.2812(3) 0.0321(9) Uani 1 1 d .
H10A H 0.4022 0.6914 0.2712 0.038 Uiso 1 1 calc R
C11 C 0.46488(18) 0.5835(3) 0.3458(3) 0.0315(9) Uani 1 1 d .
C12 C 0.47417(18) 0.4771(3) 0.3568(3) 0.0338(9) Uani 1 1 d .
H12A H 0.5123 0.4519 0.4004 0.041 Uiso 1 1 calc R
C13 C 0.42984(18) 0.4067(3) 0.3063(3) 0.0313(9) Uani 1 1 d .
H13A H 0.4375 0.3340 0.3139 0.038 Uiso 1 1 calc R
C14 C 0.5136(2) 0.6608(4) 0.4016(3) 0.0391(10) Uani 1 1 d .
H14A H 0.5513 0.6236 0.4363 0.059 Uiso 1 1 calc R
H14B H 0.5028 0.6990 0.4549 0.059 Uiso 1 1 calc R
H14C H 0.5185 0.7100 0.3497 0.059 Uiso 1 1 calc R
C15 C 0.34625(18) 0.4235(3) -0.0129(3) 0.0315(9) Uani 1 1 d .
C16 C 0.32362(19) 0.2389(3) -0.1032(3) 0.0369(9) Uani 1 1 d .
C17 C 0.3984(2) 0.2571(3) 0.0849(3) 0.0371(9) Uani 1 1 d .

loop_
_atom_site_aniso_label
_atom_site_aniso_U_11
_atom_site_aniso_U_22
_atom_site_aniso_U_33
_atom_site_aniso_U_23
_atom_site_aniso_U_13
_atom_site_aniso_U_12
Mn1 0.0332(3) 0.0292(3) 0.0244(3) -0.0008(2) 0.0097(2) -0.0058(3)
S1 0.0368(5) 0.0274(5) 0.0252(5) -0.0018(4) 0.0087(4) -0.0039(4)
S2 0.0340(5) 0.0286(5) 0.0252(5) -0.0018(4) 0.0079(4) -0.0062(4)
O1 0.057(2) 0.0349(17) 0.0408(17) -0.0004(13) 0.0219(15) -0.0126(15)
O2 0.058(2) 0.052(2) 0.0413(17) -0.0155(16) 0.0271(16) -0.0185(17)
O3 0.0400(19) 0.055(2) 0.057(2) -0.0071(17) 0.0083(16) 0.0034(17)
C1 0.038(2) 0.028(2) 0.0255(18) 0.0016(16) 0.0091(16) -0.0046(17)
C2 0.041(2) 0.033(2) 0.033(2) 0.0027(17) 0.0061(18) -0.0075(19)
C3 0.051(3) 0.045(3) 0.033(2) 0.0132(19) 0.007(2) -0.011(2)
C4 0.053(3) 0.050(3) 0.031(2) 0.001(2) 0.009(2) -0.014(2)
C5 0.049(3) 0.044(3) 0.030(2) -0.0050(19) 0.0117(19) -0.019(2)
C6 0.037(2) 0.034(2) 0.0270(19) 0.0002(16) 0.0091(17) -0.0100(18)
C7 0.091(4) 0.071(4) 0.027(2) 0.001(2) 0.014(3) -0.035(3)
C8 0.033(2) 0.029(2) 0.0257(18) -0.0063(15) 0.0124(16) -0.0055(16)
C9 0.032(2) 0.027(2) 0.0281(19) -0.0023(16) 0.0093(16) -0.0002(17)
C10 0.039(2) 0.025(2) 0.036(2) -0.0022(16) 0.0183(18) -0.0008(17)
C11 0.033(2) 0.039(2) 0.0244(18) -0.0059(16) 0.0133(16) -0.0082(18)
C12 0.033(2) 0.040(2) 0.0291(19) -0.0052(17) 0.0115(17) 0.0003(18)
C13 0.035(2) 0.027(2) 0.0301(19) -0.0026(16) 0.0098(17) -0.0007(17)
C14 0.039(2) 0.038(2) 0.038(2) -0.0039(19) 0.0095(19) -0.0100(19)
C15 0.036(2) 0.034(2) 0.0262(19) -0.0036(16) 0.0133(17) -0.0022(18)
C16 0.036(2) 0.034(2) 0.037(2) 0.0008(19) 0.0095(18) -0.0100(19)
C17 0.044(3) 0.034(2) 0.033(2) -0.0049(18) 0.0134(19) -0.005(2)

loop_
_atom_type_symbol
_atom_type_description
_atom_type_scat_dispersion_real
_atom_type_scat_dispersion_imag
_atom_type_scat_source
C C 0.0033 0.0016 'International Tables Vol C Tables 4.2.6.8 and 6.1.1.4'
H H 0.0000 0.0000 'International Tables Vol C Tables 4.2.6.8 and 6.1.1.4'
O O 0.0106 0.0060 'International Tables Vol C Tables 4.2.6.8 and 6.1.1.4'
S S 0.1246 0.1234 'International Tables Vol C Tables 4.2.6.8 and 6.1.1.4'
Mn Mn 0.3368 0.7283 'International Tables Vol C Tables 4.2.6.8 and 6.1.1.4'

loop_
_geom_angle_atom_site_label_1
_geom_angle_atom_site_label_2
_geom_angle_atom_site_label_3
_geom_angle
_geom_angle_site_symmetry_3
C15 Mn1 C17 91.32(19) .
C15 Mn1 C16 93.05(18) .
C17 Mn1 C16 88.99(19) .
C15 Mn1 S2 92.12(12) .
C17 Mn1 S2 93.58(13) .
C16 Mn1 S2 174.18(13) .
C15 Mn1 S1 173.44(13) .
C17 Mn1 S1 93.69(14) .
C16 Mn1 S1 91.28(13) .
S2 Mn1 S1 83.34(4) .
C15 Mn1 S1 89.66(13) 7
C17 Mn1 S1 176.83(13) 7
C16 Mn1 S1 93.97(14) 7
S2 Mn1 S1 83.38(4) 7
S1 Mn1 S1 85.13(4) 7
C1 S1 Mn1 103.64(13) .
C1 S1 Mn1 106.90(14) 7
Mn1 S1 Mn1 94.87(4) 7
C6 S2 C8 106.02(19) .
C6 S2 Mn1 105.31(14) .
C8 S2 Mn1 111.56(12) .
C2 C1 C6 118.9(4) .
C2 C1 S1 120.4(3) .
C6 C1 S1 120.6(3) .
C1 C2 C3 120.4(4) .
C1 C2 H2A 119.8 .
C3 C2 H2A 119.8 .
C4 C3 C2 121.1(4) .
C4 C3 H3A 119.5 .
C2 C3 H3A 119.5 .
C3 C4 C5 118.9(4) .
C3 C4 C7 120.9(4) .
C5 C4 C7 120.3(4) .
C6 C5 C4 119.9(4) .
C6 C5 H5A 120.0 .
C4 C5 H5A 120.0 .
C1 C6 C5 120.8(4) .
C1 C6 S2 117.2(3) .
C5 C6 S2 121.4(3) .
C4 C7 H7A 109.5 .
C4 C7 H7B 109.5 .
H7A C7 H7B 109.5 .
C4 C7 H7C 109.5 .
H7A C7 H7C 109.5 .
H7B C7 H7C 109.5 .
C13 C8 C9 120.4(4) .
C13 C8 S2 124.5(3) .
C9 C8 S2 115.0(3) .
C10 C9 C8 119.0(4) .
C10 C9 H9A 120.5 .
C8 C9 H9A 120.5 .
C11 C10 C9 121.3(4) .
C11 C10 H10A 119.3 .
C9 C10 H10A 119.3 .
C10 C11 C12 118.1(4) .
C10 C11 C14 120.0(4) .
C12 C11 C14 121.9(4) .
C13 C12 C11 122.0(4) .
C13 C12 H12A 119.0 .
C11 C12 H12A 119.0 .
C12 C13 C8 119.1(4) .
C12 C13 H13A 120.4 .
C8 C13 H13A 120.4 .
C11 C14 H14A 109.5 .
C11 C14 H14B 109.5 .
H14A C14 H14B 109.5 .
C11 C14 H14C 109.5 .
H14A C14 H14C 109.5 .
H14B C14 H14C 109.5 .
O1 C15 Mn1 177.8(4) .
O2 C16 Mn1 178.3(4) .
O3 C17 Mn1 177.0(4) .

loop_
_geom_bond_atom_site_label_1
_geom_bond_atom_site_label_2
_geom_bond_distance
_geom_bond_site_symmetry_2
Mn1 C15 1.808(4) .
Mn1 C17 1.810(5) .
Mn1 C16 1.820(4) .
Mn1 S2 2.3260(11) .
Mn1 S1 2.3615(11) .
Mn1 S1 2.4317(12) 7
S1 C1 1.782(4) .
S1 Mn1 2.4316(12) 7
S2 C6 1.784(4) .
S2 C8 1.784(4) .
O1 C15 1.142(5) .
O2 C16 1.138(5) .
O3 C17 1.139(5) .
C1 C2 1.388(5) .
C1 C6 1.392(6) .
C2 C3 1.393(6) .
C2 H2A 0.9500 .
C3 C4 1.383(7) .
C3 H3A 0.9500 .
C4 C5 1.401(6) .
C4 C7 1.518(6) .
C5 C6 1.398(6) .
C5 H5A 0.9500 .
C7 H7A 0.9800 .
C7 H7B 0.9800 .
C7 H7C 0.9800 .
C8 C13 1.385(6) .
C8 C9 1.391(5) .
C9 C10 1.390(5) .
C9 H9A 0.9500 .
C10 C11 1.384(6) .
C10 H10A 0.9500 .
C11 C12 1.385(6) .
C11 C14 1.514(6) .
C12 C13 1.376(6) .
C12 H12A 0.9500 .
C13 H13A 0.9500 .
C14 H14A 0.9800 .
C14 H14B 0.9800 .
C14 H14C 0.9800 .

loop_
_platon_squeeze_void_nr
_platon_squeeze_void_average_x
_platon_squeeze_void_average_y
_platon_squeeze_void_average_z
_platon_squeeze_void_volume
_platon_squeeze_void_count_electrons
_platon_squeeze_void_content
1 0.500 0.000 0.031 388 39 ' '
2 0.000 0.500 0.553 388 39 ' '
